data_2228767
loop_
_publ_author_name
'Naicker, Tricia'
'Govender, Thavendran'
'Kruger, Hendrik G.'
'Maguire, Glenn E. M.'

_publ_section_title
;
 (3<i>S</i>)-2-Benzyl-3-carboxy-1,2,3,4-tetrahydroisoquinolinium
 chloride monohydrate
;
_journal_coeditor_code IS2635
_journal_issue 1
_journal_name_full 'Acta Crystallographica Section E'
_journal_page_first o228
_journal_paper_doi 10.1107/S1600536810053122
_journal_volume 67
_journal_year 2011
_chemical_formula_iupac 'C17 H18 N O2 +, Cl -, H2 O'
_chemical_formula_moiety 'C17 H18 N O2 +, Cl -, H2 O'
_chemical_formula_sum 'C17 H20 Cl N O3'
_chemical_formula_weight 321.79
_chemical_melting_point 479
_chemical_name_common N-benzyl-acid
_chemical_name_systematic
;
(3<i>S</i>)-2-Benzyl-3-carboxy-1,2,3,4-tetrahydroisoquinolinium chloride
monohydrate
;
_space_group_IT_number 4
_symmetry_cell_setting monoclinic
_symmetry_space_group_name_Hall 'P 2yb'
_symmetry_space_group_name_H-M 'P 1 21 1'
_atom_sites_solution_hydrogens geom
_atom_sites_solution_primary direct
_atom_sites_solution_secondary difmap
_audit_creation_method SHELXL-97
_cell_angle_alpha 90.00
_cell_angle_beta 108.686(2)
_cell_angle_gamma 90.00
_cell_formula_units_Z 2
_cell_length_a 8.6159(8)
_cell_length_b 10.0670(9)
_cell_length_c 10.1392(9)
_cell_measurement_reflns_used 9083
_cell_measurement_temperature 193(2)
_cell_measurement_theta_max 28.30
_cell_measurement_theta_min 2.12
_cell_volume 833.08(13)
_computing_cell_refinement 'SAINT (Bruker, 2006)'
_computing_data_collection 'APEX2 (Bruker, 2006)'
_computing_data_reduction 'SAINT (Bruker, 2006)'
_computing_molecular_graphics '<i>OLEX2</i> (Dolomanov et al, 2009)'
_computing_publication_material 'SHELXL97 (Sheldrick, 2008b)'
_computing_structure_refinement 'SHELXL97 (Sheldrick, 2008b)'
_computing_structure_solution 'SHELXS97 (Sheldrick, 2008b)'
_diffrn_ambient_temperature 193(2)
_diffrn_measured_fraction_theta_full 1.000
_diffrn_measured_fraction_theta_max 1.000
_diffrn_measurement_device_type 'Bruker Kappa DUO APEXII'
_diffrn_measurement_method '\f and \w'
_diffrn_radiation_monochromator graphite
_diffrn_radiation_source 'fine-focus sealed tube'
_diffrn_radiation_type MoK\a
_diffrn_radiation_wavelength 0.71073
_diffrn_reflns_av_R_equivalents 0.0244
_diffrn_reflns_av_sigmaI/netI 0.0357
_diffrn_reflns_limit_h_max 11
_diffrn_reflns_limit_h_min -11
_diffrn_reflns_limit_k_max 13
_diffrn_reflns_limit_k_min -13
_diffrn_reflns_limit_l_max 13
_diffrn_reflns_limit_l_min -13
_diffrn_reflns_number 9083
_diffrn_reflns_theta_full 28.30
_diffrn_reflns_theta_max 28.30
_diffrn_reflns_theta_min 2.12
_diffrn_standards_decay_% 0
_exptl_absorpt_coefficient_mu 0.241
_exptl_absorpt_correction_T_max 0.9952
_exptl_absorpt_correction_T_min 0.9313
_exptl_absorpt_correction_type multi-scan
_exptl_absorpt_process_details '(SADABS; Sheldrick, 2008a'
_exptl_crystal_colour colourless
_exptl_crystal_density_diffrn 1.283
_exptl_crystal_density_method 'not measured'
_exptl_crystal_description needle
_exptl_crystal_F_000 340
_exptl_crystal_size_max 0.30
_exptl_crystal_size_mid 0.11
_exptl_crystal_size_min 0.02
_refine_diff_density_max 0.185
_refine_diff_density_min -0.156
_refine_ls_abs_structure_details 'Flack (1983), 1961 Friedel pairs'
_refine_ls_abs_structure_Flack -0.01(5)
_refine_ls_extinction_method none
_refine_ls_goodness_of_fit_ref 1.035
_refine_ls_hydrogen_treatment mixed
_refine_ls_matrix_type full
_refine_ls_number_parameters 213
_refine_ls_number_reflns 4158
_refine_ls_number_restraints 5
_refine_ls_restrained_S_all 1.034
_refine_ls_R_factor_all 0.0491
_refine_ls_R_factor_gt 0.0364
_refine_ls_shift/su_max 0.000
_refine_ls_shift/su_mean 0.000
_refine_ls_structure_factor_coef Fsqd
_refine_ls_weighting_details 'calc w=1/[\s^2^(Fo^2^)+(0.0365P)^2^+0.0675P] where P=(Fo^2^+2Fc^2^)/3'
_refine_ls_weighting_scheme calc
_refine_ls_wR_factor_gt 0.0764
_refine_ls_wR_factor_ref 0.0819
_reflns_number_gt 3414
_reflns_number_total 4158
_reflns_threshold_expression I>2\s(I)
_cod_data_source_file is2635.cif
_cod_data_source_block I
_cod_original_sg_symbol_H-M 'P 21'
_cod_database_code 2228767
_cod_database_fobs_code 2228767

loop_
_symmetry_equiv_pos_as_xyz
'x, y, z'
'-x, y+1/2, -z'

loop_
_atom_site_type_symbol
_atom_site_label
_atom_site_fract_x
_atom_site_fract_y
_atom_site_fract_z
_atom_site_U_iso_or_equiv
_atom_site_adp_type
_atom_site_calc_flag
_atom_site_refinement_flags
_atom_site_occupancy
_atom_site_disorder_assembly
_atom_site_disorder_group
Cl Cl1 0.49392(7) 0.38386(5) 0.55522(5) 0.04878(14) Uani d . 1 . .
O O1 0.52160(16) 0.58413(12) -0.04364(13) 0.0387(3) Uani d . 1 . .
O O2 0.6338(2) 0.76556(14) -0.10233(14) 0.0490(4) Uani d D 1 . .
H H2 0.629(4) 0.716(3) -0.184(2) 0.090(9) Uiso d D 1 . .
O O3 0.6423(2) 0.66136(15) 0.67265(14) 0.0555(4) Uani d D 1 . .
H H3A 0.610(3) 0.7278(19) 0.601(2) 0.067 Uiso d D 1 . .
H H3B 0.578(3) 0.5841(17) 0.634(2) 0.067 Uiso d D 1 . .
N N1 0.49861(17) 0.70659(13) 0.19862(14) 0.0280(3) Uani d D 1 . .
H H1 0.501(2) 0.7664(16) 0.2736(15) 0.038(5) Uiso d D 1 . .
C C1 0.6027(2) 0.59202(17) 0.27205(18) 0.0327(4) Uani d . 1 . .
H H1A 0.5619 0.5600 0.3472 0.039 Uiso calc R 1 . .
H H1B 0.5925 0.5182 0.2052 0.039 Uiso calc R 1 . .
C C2 0.7801(2) 0.62971(17) 0.33336(17) 0.0310(4) Uani d . 1 . .
C C3 0.8823(2) 0.5464(2) 0.43363(19) 0.0409(5) Uani d . 1 . .
H H3 0.8377 0.4710 0.4650 0.049 Uiso calc R 1 . .
C C4 1.0477(3) 0.5725(2) 0.4878(2) 0.0483(5) Uani d . 1 . .
H H4 1.1170 0.5144 0.5550 0.058 Uiso calc R 1 . .
C C5 1.1130(2) 0.6837(2) 0.4441(2) 0.0441(5) Uani d . 1 . .
H H5 1.2268 0.7026 0.4819 0.053 Uiso calc R 1 . .
C C6 1.0113(2) 0.7668(2) 0.34518(18) 0.0368(4) Uani d . 1 . .
H H6 1.0564 0.8426 0.3149 0.044 Uiso calc R 1 . .
C C7 0.8446(2) 0.74187(16) 0.28922(17) 0.0302(4) Uani d . 1 . .
C C8 0.7346(2) 0.83776(17) 0.18686(17) 0.0305(4) Uani d . 1 . .
H H8A 0.7920 0.8686 0.1221 0.037 Uiso calc R 1 . .
H H8B 0.7157 0.9162 0.2385 0.037 Uiso calc R 1 . .
C C9 0.5689(2) 0.77988(16) 0.10185(16) 0.0271(3) Uani d . 1 . .
H H9 0.4946 0.8568 0.0638 0.033 Uiso calc R 1 . .
C C10 0.5722(2) 0.69626(16) -0.02157(17) 0.0292(3) Uani d . 1 . .
C C11 0.3223(2) 0.66112(18) 0.1368(2) 0.0354(4) Uani d . 1 . .
H H11A 0.3204 0.5756 0.0880 0.043 Uiso calc R 1 . .
H H11B 0.2765 0.6452 0.2133 0.043 Uiso calc R 1 . .
C C12 0.2151(2) 0.75869(18) 0.03655(19) 0.0343(4) Uani d . 1 . .
C C13 0.1818(2) 0.8829(2) 0.0808(2) 0.0411(4) Uani d . 1 . .
H H13 0.2281 0.9074 0.1759 0.049 Uiso calc R 1 . .
C C14 0.0813(3) 0.9713(2) -0.0132(3) 0.0522(6) Uani d . 1 . .
H H14 0.0603 1.0566 0.0173 0.063 Uiso calc R 1 . .
C C15 0.0118(3) 0.9354(3) -0.1511(3) 0.0551(6) Uani d . 1 . .
H H15 -0.0581 0.9958 -0.2150 0.066 Uiso calc R 1 . .
C C16 0.0432(3) 0.8130(2) -0.1963(2) 0.0512(5) Uani d . 1 . .
H H16 -0.0053 0.7886 -0.2911 0.061 Uiso calc R 1 . .
C C17 0.1460(2) 0.7249(2) -0.1032(2) 0.0417(4) Uani d . 1 . .
H H17 0.1694 0.6408 -0.1351 0.050 Uiso calc R 1 . .

loop_
_atom_site_aniso_label
_atom_site_aniso_U_11
_atom_site_aniso_U_22
_atom_site_aniso_U_33
_atom_site_aniso_U_12
_atom_site_aniso_U_13
_atom_site_aniso_U_23
Cl1 0.0783(4) 0.0361(2) 0.0339(2) -0.0070(3) 0.0209(2) 0.0013(2)
O1 0.0530(8) 0.0247(6) 0.0402(7) -0.0058(6) 0.0177(6) -0.0053(6)
O2 0.0828(11) 0.0376(8) 0.0353(7) -0.0184(7) 0.0311(7) -0.0053(6)
O3 0.0928(12) 0.0438(9) 0.0322(7) -0.0064(8) 0.0231(8) -0.0007(7)
N1 0.0354(7) 0.0231(7) 0.0269(7) -0.0014(6) 0.0120(6) 0.0022(6)
C1 0.0427(10) 0.0236(8) 0.0313(9) -0.0004(7) 0.0111(7) 0.0065(7)
C2 0.0415(10) 0.0274(8) 0.0249(8) 0.0019(7) 0.0116(7) 0.0006(7)
C3 0.0514(12) 0.0373(10) 0.0329(10) 0.0028(9) 0.0121(9) 0.0067(8)
C4 0.0530(13) 0.0483(12) 0.0370(10) 0.0094(10) 0.0050(9) 0.0085(10)
C5 0.0384(10) 0.0502(12) 0.0391(10) 0.0028(9) 0.0061(8) -0.0071(9)
C6 0.0408(10) 0.0375(10) 0.0324(9) -0.0053(8) 0.0119(8) -0.0057(8)
C7 0.0404(9) 0.0276(9) 0.0231(8) 0.0001(7) 0.0111(7) -0.0032(7)
C8 0.0379(9) 0.0232(8) 0.0293(8) -0.0051(7) 0.0092(7) -0.0001(7)
C9 0.0351(9) 0.0181(7) 0.0281(8) -0.0011(7) 0.0100(7) 0.0030(7)
C10 0.0367(9) 0.0223(8) 0.0274(8) -0.0004(7) 0.0086(7) 0.0015(7)
C11 0.0369(10) 0.0309(9) 0.0406(10) -0.0051(8) 0.0154(8) 0.0026(8)
C12 0.0312(9) 0.0319(9) 0.0422(9) -0.0031(7) 0.0150(7) 0.0035(8)
C13 0.0399(10) 0.0397(10) 0.0492(10) 0.0035(9) 0.0220(8) -0.0013(11)
C14 0.0511(13) 0.0396(11) 0.0771(16) 0.0143(10) 0.0360(12) 0.0076(11)
C15 0.0482(13) 0.0631(15) 0.0600(14) 0.0194(11) 0.0256(11) 0.0236(12)
C16 0.0491(12) 0.0586(14) 0.0448(12) 0.0056(10) 0.0135(10) 0.0106(11)
C17 0.0430(11) 0.0393(11) 0.0428(10) -0.0021(9) 0.0138(9) -0.0004(9)

loop_
_atom_type_symbol
_atom_type_description
_atom_type_scat_dispersion_real
_atom_type_scat_dispersion_imag
_atom_type_scat_source
C C 0.0033 0.0016 'International Tables Vol C Tables 4.2.6.8 and 6.1.1.4'
H H 0.0000 0.0000 'International Tables Vol C Tables 4.2.6.8 and 6.1.1.4'
N N 0.0061 0.0033 'International Tables Vol C Tables 4.2.6.8 and 6.1.1.4'
O O 0.0106 0.0060 'International Tables Vol C Tables 4.2.6.8 and 6.1.1.4'
Cl Cl 0.1484 0.1585 'International Tables Vol C Tables 4.2.6.8 and 6.1.1.4'

loop_
_geom_angle_atom_site_label_1
_geom_angle_atom_site_label_2
_geom_angle_atom_site_label_3
_geom_angle_site_symmetry_1
_geom_angle_site_symmetry_3
_geom_angle
_geom_angle_publ_flag
C10 O2 H2 . . 110.4(19) ?
H3A O3 H3B . . 106(2) ?
C9 N1 C1 . . 113.50(13) ?
C9 N1 C11 . . 116.00(13) ?
C1 N1 C11 . . 109.44(13) ?
C9 N1 H1 . . 107.3(12) ?
C1 N1 H1 . . 103.3(12) ?
C11 N1 H1 . . 106.2(11) ?
C2 C1 N1 . . 112.18(13) ?
C2 C1 H1A . . 109.2 ?
N1 C1 H1A . . 109.2 ?
C2 C1 H1B . . 109.2 ?
N1 C1 H1B . . 109.2 ?
H1A C1 H1B . . 107.9 ?
C3 C2 C7 . . 119.88(17) ?
C3 C2 C1 . . 118.13(15) ?
C7 C2 C1 . . 121.95(15) ?
C4 C3 C2 . . 120.48(18) ?
C4 C3 H3 . . 119.8 ?
C2 C3 H3 . . 119.8 ?
C3 C4 C5 . . 119.98(18) ?
C3 C4 H4 . . 120.0 ?
C5 C4 H4 . . 120.0 ?
C6 C5 C4 . . 119.49(18) ?
C6 C5 H5 . . 120.3 ?
C4 C5 H5 . . 120.3 ?
C5 C6 C7 . . 121.30(18) ?
C5 C6 H6 . . 119.4 ?
C7 C6 H6 . . 119.4 ?
C6 C7 C2 . . 118.85(16) ?
C6 C7 C8 . . 120.32(15) ?
C2 C7 C8 . . 120.78(16) ?
C7 C8 C9 . . 114.30(14) ?
C7 C8 H8A . . 108.7 ?
C9 C8 H8A . . 108.7 ?
C7 C8 H8B . . 108.7 ?
C9 C8 H8B . . 108.7 ?
H8A C8 H8B . . 107.6 ?
N1 C9 C10 . . 112.63(13) ?
N1 C9 C8 . . 108.58(13) ?
C10 C9 C8 . . 114.61(14) ?
N1 C9 H9 . . 106.9 ?
C10 C9 H9 . . 106.9 ?
C8 C9 H9 . . 106.9 ?
O1 C10 O2 . . 125.28(17) ?
O1 C10 C9 . . 124.90(16) ?
O2 C10 C9 . . 109.79(14) ?
C12 C11 N1 . . 113.61(14) ?
C12 C11 H11A . . 108.8 ?
N1 C11 H11A . . 108.8 ?
C12 C11 H11B . . 108.8 ?
N1 C11 H11B . . 108.8 ?
H11A C11 H11B . . 107.7 ?
C13 C12 C17 . . 118.93(18) ?
C13 C12 C11 . . 121.11(17) ?
C17 C12 C11 . . 119.95(17) ?
C14 C13 C12 . . 120.24(19) ?
C14 C13 H13 . . 119.9 ?
C12 C13 H13 . . 119.9 ?
C15 C14 C13 . . 120.1(2) ?
C15 C14 H14 . . 120.0 ?
C13 C14 H14 . . 120.0 ?
C16 C15 C14 . . 120.3(2) ?
C16 C15 H15 . . 119.8 ?
C14 C15 H15 . . 119.8 ?
C15 C16 C17 . . 119.9(2) ?
C15 C16 H16 . . 120.0 ?
C17 C16 H16 . . 120.0 ?
C16 C17 C12 . . 120.5(2) ?
C16 C17 H17 . . 119.8 ?
C12 C17 H17 . . 119.8 ?

loop_
_geom_bond_atom_site_label_1
_geom_bond_atom_site_label_2
_geom_bond_site_symmetry_2
_geom_bond_distance
_geom_bond_publ_flag
O1 C10 . 1.205(2) ?
O2 C10 . 1.310(2) ?
O2 H2 . 0.961(10) ?
O3 H3A . 0.957(10) ?
O3 H3B . 0.963(10) ?
N1 C9 . 1.502(2) ?
N1 C1 . 1.504(2) ?
N1 C11 . 1.516(2) ?
N1 H1 . 0.965(9) ?
C1 C2 . 1.502(3) ?
C1 H1A . 0.9900 ?
C1 H1B . 0.9900 ?
C2 C3 . 1.392(2) ?
C2 C7 . 1.394(2) ?
C3 C4 . 1.379(3) ?
C3 H3 . 0.9500 ?
C4 C5 . 1.388(3) ?
C4 H4 . 0.9500 ?
C5 C6 . 1.382(3) ?
C5 H5 . 0.9500 ?
C6 C7 . 1.388(2) ?
C6 H6 . 0.9500 ?
C7 C8 . 1.509(2) ?
C8 C9 . 1.527(2) ?
C8 H8A . 0.9900 ?
C8 H8B . 0.9900 ?
C9 C10 . 1.516(2) ?
C9 H9 . 1.0000 ?
C11 C12 . 1.500(3) ?
C11 H11A . 0.9900 ?
C11 H11B . 0.9900 ?
C12 C13 . 1.390(3) ?
C12 C17 . 1.392(3) ?
C13 C14 . 1.386(3) ?
C13 H13 . 0.9500 ?
C14 C15 . 1.382(3) ?
C14 H14 . 0.9500 ?
C15 C16 . 1.371(3) ?
C15 H15 . 0.9500 ?
C16 C17 . 1.388(3) ?
C16 H16 . 0.9500 ?
C17 H17 . 0.9500 ?

loop_
_geom_hbond_atom_site_label_D
_geom_hbond_atom_site_label_H
_geom_hbond_atom_site_label_A
_geom_hbond_site_symmetry_A
_geom_hbond_distance_DH
_geom_hbond_distance_HA
_geom_hbond_distance_DA
_geom_hbond_angle_DHA
N1 H1 Cl1 2_656 0.965(15) 2.089(15) 3.0521(15) 175.9(14)
O2 H2 O3 1_554 0.96(2) 1.59(2) 2.533(2) 167(3)
O3 H3A Cl1 2_656 0.961(19) 2.207(19) 3.1615(15) 172(2)
O3 H3B Cl1 . 0.963(19) 2.204(18) 3.1434(16) 165(2)
C9 H9 O1 2_655 1.00 2.30 3.169(2) 145
C15 H15 Cg 2_655 0.95 2.78 3.386(3) 122

loop_
_geom_torsion_atom_site_label_1
_geom_torsion_atom_site_label_2
_geom_torsion_atom_site_label_3
_geom_torsion_atom_site_label_4
_geom_torsion_site_symmetry_1
_geom_torsion_site_symmetry_2
_geom_torsion_site_symmetry_3
_geom_torsion_site_symmetry_4
_geom_torsion
_geom_torsion_publ_flag
C9 N1 C1 C2 . . . . 47.47(18) ?
C11 N1 C1 C2 . . . . 178.80(14) ?
N1 C1 C2 C3 . . . . 163.47(15) ?
N1 C1 C2 C7 . . . . -18.8(2) ?
C7 C2 C3 C4 . . . . -1.3(3) ?
C1 C2 C3 C4 . . . . 176.48(18) ?
C2 C3 C4 C5 . . . . 1.1(3) ?
C3 C4 C5 C6 . . . . -0.7(3) ?
C4 C5 C6 C7 . . . . 0.5(3) ?
C5 C6 C7 C2 . . . . -0.7(3) ?
C5 C6 C7 C8 . . . . 176.86(17) ?
C3 C2 C7 C6 . . . . 1.1(2) ?
C1 C2 C7 C6 . . . . -176.63(16) ?
C3 C2 C7 C8 . . . . -176.46(16) ?
C1 C2 C7 C8 . . . . 5.9(2) ?
C6 C7 C8 C9 . . . . 162.44(15) ?
C2 C7 C8 C9 . . . . -20.1(2) ?
C1 N1 C9 C10 . . . . 66.57(17) ?
C11 N1 C9 C10 . . . . -61.44(18) ?
C1 N1 C9 C8 . . . . -61.46(17) ?
C11 N1 C9 C8 . . . . 170.53(14) ?
C7 C8 C9 N1 . . . . 46.10(19) ?
C7 C8 C9 C10 . . . . -80.80(18) ?
N1 C9 C10 O1 . . . . 1.5(2) ?
C8 C9 C10 O1 . . . . 126.28(19) ?
N1 C9 C10 O2 . . . . 179.67(14) ?
C8 C9 C10 O2 . . . . -55.54(19) ?
C9 N1 C11 C12 . . . . -37.9(2) ?
C1 N1 C11 C12 . . . . -167.86(14) ?
N1 C11 C12 C13 . . . . -65.2(2) ?
N1 C11 C12 C17 . . . . 115.34(18) ?
C17 C12 C13 C14 . . . . 0.0(3) ?
C11 C12 C13 C14 . . . . -179.48(18) ?
C12 C13 C14 C15 . . . . 1.0(3) ?
C13 C14 C15 C16 . . . . -0.8(3) ?
C14 C15 C16 C17 . . . . -0.3(3) ?
C15 C16 C17 C12 . . . . 1.3(3) ?
C13 C12 C17 C16 . . . . -1.1(3) ?
C11 C12 C17 C16 . . . . 178.37(18) ?
